data_4074956
loop_
_publ_author_name
'Arashiba, Kazuya'
'Matsukawa, Shoji'
'Kuwata, Shigeki'
'Tanabe, Yoshiaki'
'Iwasaki, Masakazu'
'Ishii, Youichi'

_publ_section_title
;
 Electrophilic O-Methylation of a Terminal Nitrosyl Ligand Attained by an
 Early&#x2212;Late Heterobimetallic Effect
;
_journal_issue 3
_journal_name_full Organometallics
_journal_page_first 560
_journal_paper_doi 10.1021/om0510573
_journal_volume 25
_journal_year 2006
_chemical_formula_moiety 'C24 H42 F6 N O P2 Rh S2 W '
_chemical_formula_sum 'C24 H42 F6 N O P2 Rh S2 W'
_chemical_formula_weight 887.42
_space_group_IT_number 14
_symmetry_cell_setting monoclinic
_symmetry_Int_Tables_number 14
_symmetry_space_group_name_Hall '-P 2ybc'
_symmetry_space_group_name_H-M 'P 1 21/c 1'
_cell_angle_alpha 90
_cell_angle_beta 91.52(2)
_cell_angle_gamma 90
_cell_formula_units_Z 4
_cell_length_a 8.714(3)
_cell_length_b 24.849(4)
_cell_length_c 14.533(2)
_cell_measurement_reflns_used 25
_cell_measurement_temperature 293.1
_cell_measurement_theta_max 20.0
_cell_measurement_theta_min 19.7
_cell_volume 3145.8(13)
_computing_cell_refinement 'MSC/AFC Diffractometer Control'
_computing_data_collection 'MSC/AFC Diffractometer Control'
_computing_data_reduction CrystalStructure
_computing_publication_material 'CrystalStructure 3.6.0'
_computing_structure_refinement CRYSTALS
_computing_structure_solution 'DIRDIF99 (PATTY)'
_diffrn_measured_fraction_theta_full 0.9977
_diffrn_measured_fraction_theta_max 0.9977
_diffrn_measurement_device_type 'Rigaku AFC7S'
_diffrn_measurement_method \w-2\q
_diffrn_radiation_type 'Mo K\a'
_diffrn_radiation_wavelength 0.7107
_diffrn_reflns_limit_h_max 11
_diffrn_reflns_limit_h_min 0
_diffrn_reflns_limit_k_max 32
_diffrn_reflns_limit_k_min 0
_diffrn_reflns_limit_l_max 18
_diffrn_reflns_limit_l_min -18
_diffrn_reflns_number 7875
_diffrn_reflns_theta_full 27.51
_diffrn_reflns_theta_max 27.51
_diffrn_standards_decay_% 0.10
_diffrn_standards_interval_count 0
_diffrn_standards_number 3
_exptl_absorpt_coefficient_mu 4.471
_exptl_absorpt_correction_T_max 0.409
_exptl_absorpt_correction_T_min 0.176
_exptl_absorpt_correction_type psi-scans
_exptl_absorpt_process_details '(North, Phillips & Mathews, 1968)'
_exptl_crystal_colour darkred
_exptl_crystal_density_diffrn 1.874
_exptl_crystal_density_method 'not measured'
_exptl_crystal_description prismatic
_exptl_crystal_F_000 1744.00
_exptl_crystal_size_max 0.90
_exptl_crystal_size_mid 0.30
_exptl_crystal_size_min 0.20
_refine_diff_density_max 1.12
_refine_diff_density_min -1.26
_refine_ls_extinction_coef 52(2)
_refine_ls_extinction_method 'Larson (1970) Crystallographic Computing eq. 22'
_refine_ls_goodness_of_fit_ref 1.018
_refine_ls_hydrogen_treatment refall
_refine_ls_number_parameters 422
_refine_ls_number_reflns 6041
_refine_ls_R_factor_gt 0.0300
_refine_ls_shift/su_max 0.0000
_refine_ls_structure_factor_coef F
_refine_ls_weighting_details 'w = 1/[0.0001Fo^2^ + 3.0000\s(Fo^2^) + 0.1000]'
_refine_ls_weighting_scheme calc
_refine_ls_wR_factor_ref 0.0310
_reflns_number_gt 6041
_reflns_number_total 7213
_reflns_threshold_expression F^2^>2.0\s(F^2^)
_cod_data_source_file om0510573si20051210_040451.cif
_cod_data_source_block '_[Cp*Rh(PMe3)(m-S)2W(NOMe)Cp*](PF6)'
_cod_original_cell_volume 3145(1)
_cod_original_formula_sum 'C24 H42 F6 N O P2 Rh S2 W '
_cod_database_code 4074956

loop_
_symmetry_equiv_pos_site_id
_symmetry_equiv_pos_as_xyz
1 +X,+Y,+Z
2 -X,1/2+Y,1/2-Z
3 -X,-Y,-Z
4 +X,1/2-Y,1/2+Z

loop_
_atom_site_label
_atom_site_type_symbol
_atom_site_fract_x
_atom_site_fract_y
_atom_site_fract_z
_atom_site_U_iso_or_equiv
_atom_site_adp_type
_atom_site_occupancy
_atom_site_symmetry_multiplicity
_atom_site_calc_flag
_atom_site_refinement_flags
W(1) W 0.03449(2) 0.11918(1) 0.20413(1) 0.03311(5) Uani 1.00 1 d .
Rh(1) Rh -0.08902(4) 0.14954(1) 0.38080(2) 0.03123(9) Uani 1.00 1 d .
S(1) S -0.2105(1) 0.14815(5) 0.23156(8) 0.0398(3) Uani 1.00 1 d .
S(2) S 0.1066(1) 0.08532(5) 0.34629(8) 0.0428(3) Uani 1.00 1 d .
P(1) P -0.2428(2) 0.07875(6) 0.42202(9) 0.0454(4) Uani 1.00 1 d .
P(2) P 0.4716(2) 0.38494(7) 0.2612(1) 0.0553(5) Uani 1.00 1 d .
F(1) F 0.6498(4) 0.3702(2) 0.2649(3) 0.090(1) Uani 1.00 1 d .
F(2) F 0.2942(4) 0.4004(2) 0.2577(3) 0.086(1) Uani 1.00 1 d .
F(3) F 0.525(1) 0.4398(4) 0.2142(9) 0.114(3) Uani 0.70 1 d P
F(4) F 0.449(1) 0.3566(6) 0.1657(7) 0.121(4) Uani 0.70 1 d P
F(5) F 0.4182(9) 0.3319(3) 0.3129(9) 0.103(3) Uani 0.70 1 d P
F(6) F 0.493(1) 0.4150(5) 0.3581(7) 0.100(3) Uani 0.70 1 d P
F(7) F 0.463(3) 0.397(1) 0.155(1) 0.105(8) Uani 0.30 1 d P
F(8) F 0.451(2) 0.3245(7) 0.240(2) 0.116(8) Uani 0.30 1 d P
F(9) F 0.484(3) 0.375(1) 0.364(1) 0.114(8) Uani 0.30 1 d P
F(10) F 0.496(3) 0.4438(9) 0.283(2) 0.15(1) Uani 0.30 1 d P
O(1) O 0.2347(5) 0.2166(2) 0.1586(3) 0.065(1) Uani 1.00 1 d .
N(1) N 0.1464(5) 0.1769(2) 0.1922(3) 0.043(1) Uani 1.00 1 d .
C(1) C 0.1136(7) 0.0975(2) 0.0555(3) 0.051(2) Uani 1.00 1 d .
C(2) C 0.1739(6) 0.0579(2) 0.1164(4) 0.051(2) Uani 1.00 1 d .
C(3) C 0.0485(6) 0.0253(2) 0.1472(3) 0.046(1) Uani 1.00 1 d .
C(4) C -0.0872(6) 0.0468(2) 0.1087(3) 0.045(1) Uani 1.00 1 d .
C(5) C -0.0489(7) 0.0925(2) 0.0542(3) 0.052(2) Uani 1.00 1 d .
C(6) C 0.2004(8) 0.1344(3) -0.0059(4) 0.079(2) Uani 1.00 1 d .
C(7) C 0.3411(7) 0.0471(3) 0.1361(4) 0.079(2) Uani 1.00 1 d .
C(8) C 0.0677(8) -0.0251(2) 0.2036(4) 0.071(2) Uani 1.00 1 d .
C(9) C -0.2460(7) 0.0238(3) 0.1107(4) 0.068(2) Uani 1.00 1 d .
C(10) C -0.1606(8) 0.1254(3) -0.0027(4) 0.075(2) Uani 1.00 1 d .
C(11) C 0.3953(7) 0.2074(3) 0.1770(4) 0.081(2) Uani 1.00 1 d .
C(12) C -0.1460(6) 0.1986(2) 0.5024(3) 0.044(1) Uani 1.00 1 d .
C(13) C 0.0122(6) 0.1859(2) 0.5060(3) 0.042(1) Uani 1.00 1 d .
C(14) C 0.0817(5) 0.2121(2) 0.4296(3) 0.039(1) Uani 1.00 1 d .
C(15) C -0.0343(6) 0.2382(2) 0.3782(3) 0.038(1) Uani 1.00 1 d .
C(16) C -0.1787(5) 0.2287(2) 0.4208(3) 0.039(1) Uani 1.00 1 d .
C(17) C -0.2575(7) 0.1915(3) 0.5780(4) 0.068(2) Uani 1.00 1 d .
C(18) C 0.0993(7) 0.1570(2) 0.5816(4) 0.067(2) Uani 1.00 1 d .
C(19) C 0.2493(6) 0.2140(2) 0.4137(4) 0.057(2) Uani 1.00 1 d .
C(20) C -0.0162(7) 0.2742(2) 0.2958(3) 0.060(2) Uani 1.00 1 d .
C(21) C -0.3292(6) 0.2522(2) 0.3924(4) 0.064(2) Uani 1.00 1 d .
C(22) C -0.2380(8) 0.0190(2) 0.3535(4) 0.078(2) Uani 1.00 1 d .
C(23) C -0.1989(8) 0.0519(3) 0.5360(4) 0.074(2) Uani 1.00 1 d .
C(24) C -0.4437(6) 0.0951(3) 0.4232(5) 0.076(2) Uani 1.00 1 d .
H(1) H 0.3071 0.1303 0.0072 0.095 Uiso 1.00 1 c R
H(2) H 0.1791 0.1256 -0.0686 0.095 Uiso 1.00 1 c R
H(3) H 0.1711 0.1706 0.0051 0.095 Uiso 1.00 1 c R
H(4) H 0.3680 0.0130 0.1118 0.095 Uiso 1.00 1 c R
H(5) H 0.4016 0.0742 0.1087 0.095 Uiso 1.00 1 c R
H(6) H 0.3592 0.0472 0.2008 0.095 Uiso 1.00 1 c R
H(7) H -0.0302 -0.0399 0.2158 0.085 Uiso 1.00 1 c R
H(8) H 0.1265 -0.0507 0.1710 0.085 Uiso 1.00 1 c R
H(9) H 0.1193 -0.0164 0.2600 0.085 Uiso 1.00 1 c R
H(10) H -0.3145 0.0503 0.1327 0.082 Uiso 1.00 1 c R
H(11) H -0.2782 0.0130 0.0504 0.082 Uiso 1.00 1 c R
H(12) H -0.2461 -0.0065 0.1505 0.082 Uiso 1.00 1 c R
H(13) H -0.1485 0.1623 0.0129 0.089 Uiso 1.00 1 c R
H(14) H -0.1415 0.1205 -0.0662 0.089 Uiso 1.00 1 c R
H(15) H -0.2624 0.1143 0.0095 0.089 Uiso 1.00 1 c R
H(16) H 0.4148 0.2057 0.2415 0.098 Uiso 1.00 1 c R
H(17) H 0.4241 0.1744 0.1494 0.098 Uiso 1.00 1 c R
H(18) H 0.4532 0.2360 0.1517 0.098 Uiso 1.00 1 c R
H(19) H -0.2848 0.2257 0.6018 0.082 Uiso 1.00 1 c R
H(20) H -0.3469 0.1737 0.5547 0.082 Uiso 1.00 1 c R
H(21) H -0.2113 0.1704 0.6258 0.082 Uiso 1.00 1 c R
H(22) H 0.0290 0.1430 0.6243 0.080 Uiso 1.00 1 c R
H(23) H 0.1563 0.1284 0.5560 0.080 Uiso 1.00 1 c R
H(24) H 0.1674 0.1814 0.6123 0.080 Uiso 1.00 1 c R
H(25) H 0.2863 0.1783 0.4071 0.069 Uiso 1.00 1 c R
H(26) H 0.2680 0.2338 0.3592 0.069 Uiso 1.00 1 c R
H(27) H 0.3007 0.2308 0.4645 0.069 Uiso 1.00 1 c R
H(28) H 0.0886 0.2748 0.2793 0.072 Uiso 1.00 1 c R
H(29) H -0.0769 0.2607 0.2457 0.072 Uiso 1.00 1 c R
H(30) H -0.0486 0.3096 0.3101 0.072 Uiso 1.00 1 c R
H(31) H -0.3610 0.2773 0.4375 0.077 Uiso 1.00 1 c R
H(32) H -0.3207 0.2700 0.3349 0.077 Uiso 1.00 1 c R
H(33) H -0.4028 0.2241 0.3868 0.077 Uiso 1.00 1 c R
H(34) H -0.3122 -0.0058 0.3746 0.094 Uiso 1.00 1 c R
H(35) H -0.2602 0.0276 0.2908 0.094 Uiso 1.00 1 c R
H(36) H -0.1387 0.0034 0.3589 0.094 Uiso 1.00 1 c R
H(37) H -0.2742 0.0260 0.5513 0.089 Uiso 1.00 1 c R
H(38) H -0.1007 0.0353 0.5362 0.089 Uiso 1.00 1 c R
H(39) H -0.1989 0.0802 0.5799 0.089 Uiso 1.00 1 c R
H(40) H -0.4581 0.1270 0.4580 0.091 Uiso 1.00 1 c R
H(41) H -0.4803 0.1007 0.3618 0.091 Uiso 1.00 1 c R
H(42) H -0.4990 0.0664 0.4499 0.091 Uiso 1.00 1 c R

loop_
_atom_site_aniso_label
_atom_site_aniso_U_11
_atom_site_aniso_U_22
_atom_site_aniso_U_33
_atom_site_aniso_U_12
_atom_site_aniso_U_13
_atom_site_aniso_U_23
W(1) 0.0367(1) 0.0301(1) 0.0326(1) 0.00125(8) 0.00368(7) -0.00228(8)
Rh(1) 0.0337(2) 0.0301(2) 0.0299(2) 0.0013(1) 0.0010(1) -0.0002(1)
S(1) 0.0396(7) 0.0444(7) 0.0353(6) 0.0054(6) -0.0034(5) -0.0044(5)
S(2) 0.0471(7) 0.0404(7) 0.0409(6) 0.0122(6) -0.0022(5) -0.0003(5)
P(1) 0.0519(8) 0.0395(8) 0.0453(7) -0.0066(6) 0.0081(6) 0.0037(6)
P(2) 0.0567(9) 0.0516(9) 0.0578(8) 0.0103(8) 0.0067(7) -0.0021(7)
F(1) 0.061(2) 0.113(4) 0.096(3) 0.022(2) 0.001(2) -0.008(2)
F(2) 0.062(2) 0.101(3) 0.095(3) 0.023(2) 0.003(2) -0.004(2)
F(3) 0.098(5) 0.106(7) 0.139(8) -0.011(5) 0.007(6) 0.073(7)
F(4) 0.072(5) 0.20(1) 0.090(7) 0.014(9) 0.003(5) -0.072(8)
F(5) 0.091(5) 0.059(5) 0.161(8) 0.010(4) 0.038(6) 0.033(5)
F(6) 0.104(6) 0.108(7) 0.088(6) 0.002(6) 0.003(5) -0.043(6)
F(7) 0.12(2) 0.15(2) 0.047(9) 0.04(2) 0.007(9) 0.03(1)
F(8) 0.13(2) 0.046(9) 0.17(2) -0.01(1) -0.01(2) -0.02(1)
F(9) 0.10(2) 0.19(3) 0.044(8) 0.07(2) 0.012(8) 0.01(1)
F(10) 0.20(2) 0.08(1) 0.16(2) -0.04(1) -0.01(2) -0.04(2)
O(1) 0.063(3) 0.046(2) 0.087(3) -0.014(2) 0.020(2) 0.010(2)
N(1) 0.044(2) 0.042(2) 0.045(2) -0.005(2) 0.010(2) -0.002(2)
C(1) 0.065(4) 0.050(3) 0.038(3) -0.000(3) 0.017(2) -0.010(2)
C(2) 0.048(3) 0.051(3) 0.055(3) 0.008(3) 0.008(2) -0.020(3)
C(3) 0.062(3) 0.032(3) 0.043(3) 0.006(2) 0.007(2) -0.011(2)
C(4) 0.054(3) 0.041(3) 0.039(3) -0.004(2) 0.003(2) -0.011(2)
C(5) 0.065(4) 0.060(4) 0.030(2) 0.011(3) -0.001(2) -0.010(2)
C(6) 0.103(6) 0.079(5) 0.055(4) -0.017(4) 0.031(4) -0.010(3)
C(7) 0.054(4) 0.086(5) 0.097(5) 0.012(4) 0.008(3) -0.039(4)
C(8) 0.106(6) 0.038(3) 0.068(4) 0.016(3) 0.007(4) -0.008(3)
C(9) 0.064(4) 0.072(5) 0.069(4) -0.018(3) 0.001(3) -0.020(3)
C(10) 0.101(5) 0.077(5) 0.044(3) 0.025(4) -0.013(3) -0.004(3)
C(11) 0.054(4) 0.099(6) 0.090(5) -0.024(4) 0.017(3) -0.012(4)
C(12) 0.052(3) 0.040(3) 0.038(2) -0.001(2) 0.007(2) -0.008(2)
C(13) 0.050(3) 0.042(3) 0.033(2) 0.004(2) -0.004(2) -0.008(2)
C(14) 0.037(3) 0.036(3) 0.044(3) -0.002(2) 0.001(2) -0.011(2)
C(15) 0.050(3) 0.028(2) 0.036(2) -0.003(2) 0.002(2) -0.005(2)
C(16) 0.039(3) 0.035(3) 0.045(3) 0.006(2) -0.000(2) -0.009(2)
C(17) 0.079(4) 0.072(4) 0.055(3) -0.010(4) 0.031(3) -0.016(3)
C(18) 0.092(5) 0.064(4) 0.043(3) 0.005(4) -0.022(3) -0.004(3)
C(19) 0.047(3) 0.053(4) 0.073(4) -0.003(3) 0.004(3) -0.018(3)
C(20) 0.094(5) 0.037(3) 0.049(3) -0.004(3) 0.006(3) 0.002(2)
C(21) 0.053(4) 0.047(4) 0.092(4) 0.011(3) -0.014(3) -0.020(3)
C(22) 0.110(6) 0.050(4) 0.074(4) -0.031(4) 0.027(4) -0.013(3)
C(23) 0.106(6) 0.061(4) 0.056(4) -0.008(4) 0.003(3) 0.019(3)
C(24) 0.051(4) 0.076(5) 0.102(5) -0.013(3) 0.006(3) 0.006(4)

loop_
_atom_type_symbol
_atom_type_description
_atom_type_scat_dispersion_real
_atom_type_scat_dispersion_imag
_atom_type_scat_source
C C 0.003 0.002
;
International Tables for Crystallography
(1992, Vol. C, Tables 4.2.6.8 and 6.1.1.4)
;
H H 0.000 0.000
;
International Tables for Crystallography
(1992, Vol. C, Table 6.1.1.4)
;
N N 0.006 0.003
;
International Tables for Crystallography
(1992, Vol. C, Tables 4.2.6.8 and 6.1.1.4)
;
O O 0.011 0.006
;
International Tables for Crystallography
(1992, Vol. C, Tables 4.2.6.8 and 6.1.1.4)
;
F F 0.017 0.010
;
International Tables for Crystallography
(1992, Vol. C, Tables 4.2.6.8 and 6.1.1.4)
;
P P 0.102 0.094
;
International Tables for Crystallography
(1992, Vol. C, Tables 4.2.6.8 and 6.1.1.4)
;
S S 0.125 0.123
;
International Tables for Crystallography
(1992, Vol. C, Tables 4.2.6.8 and 6.1.1.4)
;
Rh Rh -1.118 0.919
;
International Tables for Crystallography
(1992, Vol. C, Tables 4.2.6.8 and 6.1.1.4)
;
W W -0.849 6.872
;
International Tables for Crystallography
(1992, Vol. C, Tables 4.2.6.8 and 6.1.1.4)
;

loop_
_geom_angle_atom_site_label_1
_geom_angle_atom_site_label_2
_geom_angle_atom_site_label_3
_geom_angle
W(1) Rh(1) S(1) 50.23(3)
S(1) W(1) Rh(1) 53.03(3)
W(1) Rh(1) S(2) 50.30(3)
S(2) W(1) Rh(1) 53.24(3)
N(1) W(1) Rh(1) 95.5(1)
C(1) W(1) Rh(1) 174.9(1)
C(2) W(1) Rh(1) 149.0(1)
C(3) W(1) Rh(1) 124.1(1)
C(5) W(1) Rh(1) 140.5(1)
W(1) Rh(1) P(1) 105.26(4)
W(1) Rh(1) C(12) 160.6(1)
W(1) Rh(1) C(13) 133.5(1)
W(1) Rh(1) C(14) 101.6(1)
W(1) Rh(1) C(15) 98.9(1)
W(1) Rh(1) C(16) 127.4(1)
W(1) S(1) Rh(1) 76.74(4)
S(2) W(1) S(1) 101.04(4)
N(1) W(1) S(1) 106.5(1)
C(1) W(1) S(1) 121.9(1)
C(2) W(1) S(1) 142.6(1)
C(3) W(1) S(1) 114.0(1)
C(5) W(1) S(1) 89.1(1)
W(1) S(2) Rh(1) 76.46(4)
N(1) W(1) S(2) 104.5(1)
C(1) W(1) S(2) 131.5(1)
C(2) W(1) S(2) 96.7(1)
C(3) W(1) S(2) 86.6(1)
C(5) W(1) S(2) 142.3(1)
W(1) N(1) O(1) 164.0(3)
C(1) W(1) N(1) 85.3(2)
C(2) W(1) N(1) 100.4(2)
C(3) W(1) N(1) 135.0(2)
C(5) W(1) N(1) 107.2(2)
W(1) C(1) C(2) 72.4(3)
C(2) W(1) C(1) 35.1(2)
C(3) W(1) C(1) 57.2(2)
W(1) C(1) C(5) 73.5(3)
C(5) W(1) C(1) 35.0(2)
W(1) C(1) C(6) 125.0(4)
W(1) C(2) C(1) 72.5(3)
W(1) C(2) C(3) 77.8(3)
C(3) W(1) C(2) 34.6(2)
C(5) W(1) C(2) 58.0(2)
W(1) C(2) C(7) 121.8(4)
W(1) C(3) C(2) 67.6(3)
W(1) C(3) C(4) 74.0(3)
C(5) W(1) C(3) 56.4(2)
W(1) C(3) C(8) 127.4(3)
W(1) C(5) C(1) 71.5(3)
W(1) C(5) C(4) 77.5(3)
W(1) C(5) C(10) 122.1(4)
S(2) Rh(1) S(1) 95.78(4)
P(1) Rh(1) S(1) 88.75(5)
C(12) Rh(1) S(1) 129.0(1)
C(13) Rh(1) S(1) 156.5(1)
C(14) Rh(1) S(1) 124.7(1)
C(15) Rh(1) S(1) 95.0(1)
C(16) Rh(1) S(1) 95.8(1)
P(1) Rh(1) S(2) 88.15(5)
C(12) Rh(1) S(2) 135.2(1)
C(13) Rh(1) S(2) 100.1(1)
C(14) Rh(1) S(2) 93.3(1)
C(15) Rh(1) S(2) 119.7(1)
C(16) Rh(1) S(2) 155.5(1)
C(12) Rh(1) P(1) 94.0(1)
C(13) Rh(1) P(1) 108.9(1)
C(14) Rh(1) P(1) 146.1(1)
C(15) Rh(1) P(1) 151.2(1)
C(16) Rh(1) P(1) 113.7(1)
Rh(1) P(1) C(22) 117.9(2)
Rh(1) P(1) C(23) 114.1(2)
Rh(1) P(1) C(24) 113.8(2)
Rh(1) C(12) C(13) 70.6(3)
C(13) Rh(1) C(12) 37.4(2)
C(14) Rh(1) C(12) 61.9(2)
C(15) Rh(1) C(12) 61.8(2)
Rh(1) C(12) C(16) 70.6(3)
C(16) Rh(1) C(12) 37.6(2)
Rh(1) C(12) C(17) 133.1(4)
Rh(1) C(13) C(12) 72.0(3)
Rh(1) C(13) C(14) 73.4(3)
C(14) Rh(1) C(13) 37.6(2)
C(15) Rh(1) C(13) 62.0(2)
C(16) Rh(1) C(13) 63.3(2)
Rh(1) C(13) C(18) 126.4(4)
Rh(1) C(14) C(13) 69.0(3)
Rh(1) C(14) C(15) 72.0(3)
C(15) Rh(1) C(14) 36.2(2)
C(16) Rh(1) C(14) 62.4(2)
Rh(1) C(14) C(19) 128.0(3)
Rh(1) C(15) C(14) 71.8(3)
Rh(1) C(15) C(16) 69.1(3)
C(16) Rh(1) C(15) 37.6(2)
Rh(1) C(15) C(20) 128.3(3)
Rh(1) C(16) C(12) 71.7(3)
Rh(1) C(16) C(15) 73.3(3)
Rh(1) C(16) C(21) 126.6(3)
C(23) P(1) C(22) 101.3(3)
C(24) P(1) C(22) 103.3(3)
C(24) P(1) C(23) 104.8(3)
F(2) P(2) F(1) 179.3(2)
F(3) P(2) F(1) 85.1(3)
F(4) P(2) F(1) 91.5(4)
F(5) P(2) F(1) 95.2(3)
F(6) P(2) F(1) 89.3(4)
F(7) P(2) F(1) 95(1)
F(8) P(2) F(1) 83.9(8)
F(9) P(2) F(1) 83.5(9)
F(10) P(2) F(1) 94(1)
F(3) P(2) F(2) 94.3(3)
F(4) P(2) F(2) 88.9(4)
F(5) P(2) F(2) 85.4(3)
F(6) P(2) F(2) 90.3(4)
F(7) P(2) F(2) 84(1)
F(8) P(2) F(2) 96.8(8)
F(9) P(2) F(2) 96.6(9)
F(10) P(2) F(2) 84(1)
F(4) P(2) F(3) 92.0(7)
F(5) P(2) F(3) 177.1(6)
F(6) P(2) F(3) 87.1(6)
P(2) F(3) F(7) 61(1)
F(7) P(2) F(3) 54(1)
F(8) P(2) F(3) 141(1)
F(9) P(2) F(3) 122(1)
P(2) F(3) F(10) 65(1)
F(10) P(2) F(3) 39(1)
F(5) P(2) F(4) 90.9(7)
F(6) P(2) F(4) 178.8(6)
P(2) F(4) F(7) 71(1)
F(7) P(2) F(4) 38(1)
P(2) F(4) F(8) 63(1)
F(8) P(2) F(4) 51(1)
F(9) P(2) F(4) 144(1)
F(10) P(2) F(4) 129(1)
F(6) P(2) F(5) 90.0(6)
F(7) P(2) F(5) 128(1)
P(2) F(5) F(8) 66(1)
F(8) P(2) F(5) 41(1)
P(2) F(5) F(9) 59.9(9)
F(9) P(2) F(5) 54(1)
F(10) P(2) F(5) 138(1)
F(7) P(2) F(6) 140(1)
F(8) P(2) F(6) 129(1)
P(2) F(6) F(9) 66(1)
F(9) P(2) F(6) 36(1)
P(2) F(6) F(10) 61(1)
F(10) P(2) F(6) 49(1)
P(2) F(7) F(3) 63.5(9)
P(2) F(7) F(4) 70(1)
F(8) P(2) F(7) 89(1)
F(9) P(2) F(7) 177(1)
F(10) P(2) F(7) 91(1)
P(2) F(8) F(4) 65(1)
P(2) F(8) F(5) 71(1)
F(9) P(2) F(8) 92(1)
F(10) P(2) F(8) 178(1)
P(2) F(9) F(5) 65.6(9)
P(2) F(9) F(6) 76(1)
F(10) P(2) F(9) 86(1)
P(2) F(10) F(3) 75(1)
P(2) F(10) F(6) 68(1)
F(3) F(7) F(4) 131(1)
F(10) F(3) F(7) 122(1)
F(3) F(10) F(6) 139(2)
F(8) F(4) F(7) 135(1)
F(4) F(8) F(5) 131(1)
F(9) F(5) F(8) 120(1)
F(5) F(9) F(6) 137(1)
F(10) F(6) F(9) 128(1)
C(11) O(1) N(1) 112.3(4)
C(1) C(2) C(3) 108.2(5)
C(5) C(1) C(2) 107.5(5)
C(6) C(1) C(2) 127.8(5)
C(1) C(2) C(7) 125.8(5)
C(1) C(5) C(4) 108.0(5)
C(6) C(1) C(5) 124.3(5)
C(1) C(5) C(10) 126.2(5)
C(2) C(3) C(4) 107.5(4)
C(7) C(2) C(3) 125.5(5)
C(2) C(3) C(8) 124.2(5)
C(3) C(4) C(5) 108.5(5)
C(8) C(3) C(4) 128.1(5)
C(3) C(4) C(9) 128.1(5)
C(4) C(5) C(10) 125.4(5)
C(9) C(4) C(5) 122.9(5)
C(12) C(13) C(14) 107.5(4)
C(16) C(12) C(13) 108.7(4)
C(17) C(12) C(13) 126.7(4)
C(12) C(13) C(18) 127.4(4)
C(12) C(16) C(15) 106.7(4)
C(17) C(12) C(16) 123.7(5)
C(12) C(16) C(21) 126.4(4)
C(13) C(14) C(15) 108.0(4)
C(18) C(13) C(14) 124.6(5)
C(13) C(14) C(19) 124.9(4)
C(14) C(15) C(16) 108.7(4)
C(19) C(14) C(15) 126.9(4)
C(14) C(15) C(20) 127.6(5)
C(20) C(15) C(16) 123.5(4)
C(15) C(16) C(21) 126.4(4)
P(1) C(22) H(35) 109.8250
P(1) C(22) H(36) 109.1781
P(1) C(22) H(34) 109.4063
P(1) C(23) H(39) 109.6757
P(1) C(23) H(38) 109.2828
P(1) C(23) H(37) 109.4428
P(1) C(24) H(40) 109.6061
P(1) C(24) H(41) 109.0364
P(1) C(24) H(42) 109.7599
O(1) C(11) H(18) 109.5365
O(1) C(11) H(16) 109.8157
O(1) C(11) H(17) 109.0593
C(1) C(6) H(3) 109.7173
C(1) C(6) H(1) 108.7667
C(1) C(6) H(2) 109.9209
C(2) C(7) H(6) 108.8284
C(2) C(7) H(4) 109.6524
C(2) C(7) H(5) 109.9201
C(3) C(8) H(9) 108.9762
C(3) C(8) H(7) 109.6263
C(3) C(8) H(8) 109.8048
C(4) C(9) H(10) 109.3123
C(4) C(9) H(11) 109.8667
C(4) C(9) H(12) 109.2252
C(5) C(10) H(13) 109.1458
C(5) C(10) H(15) 109.5484
C(5) C(10) H(14) 109.7126
H(3) C(6) H(1) 109.4752
H(2) C(6) H(1) 109.4727
H(3) C(6) H(2) 109.4721
H(6) C(7) H(4) 109.4824
H(5) C(7) H(4) 109.4728
H(6) C(7) H(5) 109.4693
H(9) C(8) H(7) 109.4699
H(8) C(8) H(7) 109.4725
H(9) C(8) H(8) 109.4764
H(11) C(9) H(10) 109.4745
H(12) C(9) H(10) 109.4668
H(12) C(9) H(11) 109.4810
H(15) C(10) H(13) 109.4730
H(14) C(10) H(13) 109.4761
H(15) C(10) H(14) 109.4708
H(18) C(11) H(16) 109.4737
H(17) C(11) H(16) 109.4659
H(18) C(11) H(17) 109.4753
C(12) C(17) H(20) 109.5977
C(12) C(17) H(19) 109.4820
C(12) C(17) H(21) 109.3260
C(13) C(18) H(23) 109.3634
C(13) C(18) H(22) 109.3657
C(13) C(18) H(24) 109.6868
C(14) C(19) H(25) 108.9523
C(14) C(19) H(26) 109.7263
C(14) C(19) H(27) 109.7327
C(15) C(20) H(29) 109.3389
C(15) C(20) H(28) 109.3278
C(15) C(20) H(30) 109.7353
C(16) C(21) H(33) 108.9015
C(16) C(21) H(32) 109.7562
C(16) C(21) H(31) 109.7576
H(20) C(17) H(19) 109.4734
H(21) C(17) H(19) 109.4758
H(21) C(17) H(20) 109.4723
H(23) C(18) H(22) 109.4631
H(24) C(18) H(22) 109.4739
H(24) C(18) H(23) 109.4741
H(26) C(19) H(25) 109.4645
H(27) C(19) H(25) 109.4793
H(27) C(19) H(26) 109.4709
H(29) C(20) H(28) 109.4745
H(30) C(20) H(28) 109.4773
H(30) C(20) H(29) 109.4731
H(33) C(21) H(31) 109.4686
H(32) C(21) H(31) 109.4700
H(33) C(21) H(32) 109.4719
H(35) C(22) H(34) 109.4741
H(36) C(22) H(34) 109.4666
H(36) C(22) H(35) 109.4764
H(39) C(23) H(37) 109.4816
H(38) C(23) H(37) 109.4718
H(39) C(23) H(38) 109.4723
H(41) C(24) H(40) 109.4794
H(42) C(24) H(40) 109.4715
H(42) C(24) H(41) 109.4731

loop_
_geom_bond_atom_site_label_1
_geom_bond_atom_site_label_2
_geom_bond_distance
W(1) Rh(1) 2.9096(3)
W(1) S(1) 2.297(1)
W(1) S(2) 2.303(1)
W(1) N(1) 1.747(4)
W(1) C(1) 2.347(5)
W(1) C(2) 2.346(6)
W(1) C(3) 2.481(5)
W(1) C(5) 2.373(5)
Rh(1) S(1) 2.388(1)
Rh(1) S(2) 2.398(1)
Rh(1) P(1) 2.300(1)
Rh(1) C(12) 2.215(5)
Rh(1) C(13) 2.196(5)
Rh(1) C(14) 2.253(5)
Rh(1) C(15) 2.255(5)
Rh(1) C(16) 2.200(5)
P(1) C(22) 1.789(6)
P(1) C(23) 1.817(6)
P(1) C(24) 1.798(6)
P(2) F(1) 1.595(4)
P(2) F(2) 1.592(4)
P(2) F(3) 1.60(1)
P(2) F(4) 1.56(1)
P(2) F(5) 1.59(1)
P(2) F(6) 1.60(1)
P(2) F(7) 1.58(2)
P(2) F(8) 1.54(2)
P(2) F(9) 1.51(2)
P(2) F(10) 1.51(2)
F(3) F(7) 1.46(3)
F(3) F(10) 1.04(4)
F(4) P(2) 1.56(1)
F(4) F(7) 1.03(3)
F(4) F(8) 1.34(3)
F(5) F(8) 1.12(3)
F(5) F(9) 1.42(3)
F(6) F(9) 0.99(4)
F(6) F(10) 1.31(3)
F(7) F(4) 1.03(3)
F(8) F(4) 1.34(3)
O(1) N(1) 1.350(6)
O(1) C(11) 1.436(7)
C(1) C(2) 1.417(8)
C(1) C(5) 1.421(8)
C(1) C(6) 1.499(8)
C(2) C(3) 1.441(8)
C(2) C(7) 1.501(8)
C(3) C(4) 1.401(7)
C(3) C(8) 1.503(7)
C(4) C(5) 1.430(7)
C(4) C(9) 1.498(8)
C(5) C(10) 1.502(8)
C(12) C(13) 1.413(7)
C(12) C(16) 1.424(6)
C(12) C(17) 1.497(7)
C(13) C(14) 1.434(7)
C(13) C(18) 1.501(7)
C(14) C(15) 1.400(6)
C(14) C(19) 1.485(7)
C(15) C(16) 1.437(7)
C(15) C(20) 1.506(7)
C(16) C(21) 1.484(7)
C(6) H(1) 0.9500
C(6) H(2) 0.9500
C(6) H(3) 0.9500
C(7) H(4) 0.9500
C(7) H(5) 0.9501
C(7) H(6) 0.9500
C(8) H(7) 0.9500
C(8) H(8) 0.9501
C(8) H(9) 0.9500
C(9) H(10) 0.9500
C(9) H(11) 0.9499
C(9) H(12) 0.9499
C(10) H(13) 0.9500
C(10) H(14) 0.9500
C(10) H(15) 0.9500
C(11) H(16) 0.9500
C(11) H(17) 0.9500
C(11) H(18) 0.9500
C(17) H(19) 0.9499
C(17) H(20) 0.9500
C(17) H(21) 0.9500
C(18) H(22) 0.9501
C(18) H(23) 0.9500
C(18) H(24) 0.9499
C(19) H(25) 0.9500
C(19) H(26) 0.9499
C(19) H(27) 0.9500
C(20) H(28) 0.9500
C(20) H(29) 0.9501
C(20) H(30) 0.9499
C(21) H(31) 0.9501
C(21) H(32) 0.9501
C(21) H(33) 0.9499
C(22) H(34) 0.9500
C(22) H(35) 0.9500
C(22) H(36) 0.9500
C(23) H(37) 0.9500
C(23) H(38) 0.9500
C(23) H(39) 0.9500
C(24) H(40) 0.9499
C(24) H(41) 0.9500
C(24) H(42) 0.9501
H(21) C(17) 0.9500
